data_7030907
loop_
_publ_author_name
'Wu, Fengshou'
'Tong, Hongbo'
'Li, Zaoying'
'Lei, Wang'
'Liu, Li'
'Wong, Wai-Yeung'
'Wong, Wai-Kwok'
'Zhu, Xunjin'

_publ_section_title
;
 A white phosphorescent coordination polymer with Cu2I2 alternating units
 linked by benzo-18-crown-6.
;
_journal_issue 33
_journal_name_full 'Dalton transactions (Cambridge, England : 2003)'
_journal_page_first 12463
_journal_page_last 12466
_journal_paper_doi 10.1039/c4dt01070a
_journal_volume 43
_journal_year 2014
_chemical_formula_sum 'C12 H24 Br2 Cu K O6'
_chemical_formula_weight 526.77
_chemical_name_systematic
; 
 ? 
;
_space_group_IT_number 14
_symmetry_cell_setting monoclinic
_symmetry_space_group_name_Hall '-P 2yn'
_symmetry_space_group_name_H-M 'P 1 21/n 1'
_atom_sites_solution_hydrogens geom
_atom_sites_solution_primary direct
_atom_sites_solution_secondary difmap
_audit_creation_method SHELXL-97
_cell_angle_alpha 90.00
_cell_angle_beta 102.934(2)
_cell_angle_gamma 90.00
_cell_formula_units_Z 2
_cell_length_a 8.7518(11)
_cell_length_b 8.3464(10)
_cell_length_c 13.8610(18)
_cell_measurement_reflns_used 1516
_cell_measurement_temperature 296(2)
_cell_measurement_theta_max 23.34
_cell_measurement_theta_min 2.87
_cell_volume 986.8(2)
_computing_structure_refinement 'SHELXL-97 (Sheldrick, 1997)'
_computing_structure_solution 'SHELXS-97 (Sheldrick, 1990)'
_diffrn_ambient_temperature 296(2)
_diffrn_measured_fraction_theta_full 0.995
_diffrn_measured_fraction_theta_max 0.995
_diffrn_measurement_device_type CCD
_diffrn_measurement_method \w-scans
_diffrn_radiation_monochromator graphite
_diffrn_radiation_source 'fine-focus sealed tube'
_diffrn_radiation_type MoK\a
_diffrn_radiation_wavelength 0.71073
_diffrn_reflns_av_R_equivalents 0.0215
_diffrn_reflns_av_sigmaI/netI 0.0298
_diffrn_reflns_limit_h_max 7
_diffrn_reflns_limit_h_min -10
_diffrn_reflns_limit_k_max 9
_diffrn_reflns_limit_k_min -7
_diffrn_reflns_limit_l_max 16
_diffrn_reflns_limit_l_min -12
_diffrn_reflns_number 3658
_diffrn_reflns_theta_full 25.05
_diffrn_reflns_theta_max 25.05
_diffrn_reflns_theta_min 2.87
_exptl_absorpt_coefficient_mu 5.387
_exptl_absorpt_correction_T_max 0.2860
_exptl_absorpt_correction_T_min 0.2543
_exptl_absorpt_correction_type multi-scan
_exptl_absorpt_process_details sadabs
_exptl_crystal_colour colorless
_exptl_crystal_density_diffrn 1.773
_exptl_crystal_density_method 'not measured'
_exptl_crystal_description block
_exptl_crystal_F_000 524
_exptl_crystal_size_max 0.35
_exptl_crystal_size_mid 0.32
_exptl_crystal_size_min 0.31
_refine_diff_density_max 0.598
_refine_diff_density_min -0.730
_refine_diff_density_rms 0.093
_refine_ls_extinction_method none
_refine_ls_goodness_of_fit_ref 1.087
_refine_ls_hydrogen_treatment constr
_refine_ls_matrix_type full
_refine_ls_number_parameters 103
_refine_ls_number_reflns 1742
_refine_ls_number_restraints 0
_refine_ls_restrained_S_all 1.087
_refine_ls_R_factor_all 0.0595
_refine_ls_R_factor_gt 0.0444
_refine_ls_shift/su_max 0.000
_refine_ls_shift/su_mean 0.000
_refine_ls_structure_factor_coef Fsqd
_refine_ls_weighting_details 'calc w=1/[\s^2^(Fo^2^)+(0.0685P)^2^+1.5544P] where P=(Fo^2^+2Fc^2^)/3'
_refine_ls_weighting_scheme calc
_refine_ls_wR_factor_gt 0.1284
_refine_ls_wR_factor_ref 0.1371
_reflns_number_gt 1346
_reflns_number_total 1742
_reflns_threshold_expression >2sigma(I)
_cod_data_source_file c4dt01070a2.cif
_cod_data_source_block C5
_cod_depositor_comments 'Adding full bibliography for 7030907--7030910.cif.'
_cod_original_sg_symbol_H-M P2(1)/n
_cod_database_code 7030907

loop_
_symmetry_equiv_pos_as_xyz
'x, y, z'
'-x+1/2, y+1/2, -z+1/2'
'-x, -y, -z'
'x-1/2, -y-1/2, z-1/2'

loop_
_atom_site_label
_atom_site_type_symbol
_atom_site_fract_x
_atom_site_fract_y
_atom_site_fract_z
_atom_site_U_iso_or_equiv
_atom_site_adp_type
_atom_site_occupancy
_atom_site_symmetry_multiplicity
_atom_site_calc_flag
_atom_site_refinement_flags
K1 K 1.0000 1.0000 0.0000 0.0436(4) Uani 1 2 d S
Br1 Br 0.82532(9) 0.65632(8) 0.04464(6) 0.0772(3) Uani 1 1 d .
Cu1 Cu 1.0000 0.5000 0.0000 0.0542(3) Uani 1 2 d S
O1 O 1.2462(4) 0.8826(5) 0.1489(3) 0.0556(10) Uani 1 1 d .
O2 O 0.9966(5) 1.0548(5) 0.2006(3) 0.0555(10) Uani 1 1 d .
O3 O 0.7226(4) 1.1056(4) 0.0480(3) 0.0553(10) Uani 1 1 d .
C1 C 1.2514(9) 0.9440(9) 0.2451(5) 0.0725(19) Uani 1 1 d .
H1A H 1.2913 1.0528 0.2501 0.087 Uiso 1 1 calc R
H1B H 1.3210 0.8790 0.2941 0.087 Uiso 1 1 calc R
C2 C 1.0930(9) 0.9415(9) 0.2634(4) 0.0701(18) Uani 1 1 d .
H2A H 1.0486 0.8350 0.2506 0.084 Uiso 1 1 calc R
H2B H 1.0972 0.9677 0.3322 0.084 Uiso 1 1 calc R
C3 C 0.8389(8) 1.0567(8) 0.2144(5) 0.0657(17) Uani 1 1 d .
H3A H 0.8387 1.0882 0.2818 0.079 Uiso 1 1 calc R
H3B H 0.7934 0.9505 0.2031 0.079 Uiso 1 1 calc R
C4 C 0.7467(7) 1.1708(7) 0.1444(5) 0.0642(17) Uani 1 1 d .
H4A H 0.6466 1.1903 0.1613 0.077 Uiso 1 1 calc R
H4B H 0.8021 1.2720 0.1473 0.077 Uiso 1 1 calc R
C5 C 0.6237(7) 1.1997(8) -0.0251(6) 0.0691(18) Uani 1 1 d .
H5A H 0.6690 1.3053 -0.0277 0.083 Uiso 1 1 calc R
H5B H 0.5220 1.2121 -0.0092 0.083 Uiso 1 1 calc R
C6 C 0.6062(7) 1.1186(9) -0.1222(6) 0.073(2) Uani 1 1 d .
H6A H 0.5696 1.0097 -0.1178 0.088 Uiso 1 1 calc R
H6B H 0.5297 1.1750 -0.1721 0.088 Uiso 1 1 calc R

loop_
_atom_site_aniso_label
_atom_site_aniso_U_11
_atom_site_aniso_U_22
_atom_site_aniso_U_33
_atom_site_aniso_U_23
_atom_site_aniso_U_13
_atom_site_aniso_U_12
K1 0.0371(8) 0.0546(9) 0.0399(8) 0.0031(7) 0.0100(6) 0.0068(7)
Br1 0.0748(5) 0.0679(5) 0.0950(6) -0.0121(4) 0.0321(4) -0.0049(3)
Cu1 0.0564(6) 0.0527(6) 0.0544(6) -0.0019(4) 0.0140(5) -0.0032(4)
O1 0.047(2) 0.060(2) 0.054(2) 0.0071(18) -0.0028(17) -0.0066(18)
O2 0.067(3) 0.055(2) 0.046(2) -0.0010(18) 0.0168(18) -0.0061(19)
O3 0.048(2) 0.047(2) 0.076(3) -0.0023(19) 0.0233(19) 0.0100(17)
C1 0.081(5) 0.066(4) 0.056(4) 0.005(3) -0.015(3) -0.006(4)
C2 0.097(5) 0.074(4) 0.035(3) 0.001(3) 0.006(3) -0.001(4)
C3 0.086(5) 0.067(4) 0.055(3) -0.015(3) 0.040(3) -0.018(4)
C4 0.053(3) 0.057(4) 0.093(5) -0.023(3) 0.039(3) -0.006(3)
C5 0.043(3) 0.057(4) 0.110(6) 0.017(4) 0.026(4) 0.013(3)
C6 0.037(3) 0.074(4) 0.100(5) 0.032(4) -0.003(3) 0.000(3)

loop_
_atom_type_symbol
_atom_type_description
_atom_type_scat_dispersion_real
_atom_type_scat_dispersion_imag
_atom_type_scat_source
C C 0.0033 0.0016 'International Tables Vol C Tables 4.2.6.8 and 6.1.1.4'
H H 0.0000 0.0000 'International Tables Vol C Tables 4.2.6.8 and 6.1.1.4'
O O 0.0106 0.0060 'International Tables Vol C Tables 4.2.6.8 and 6.1.1.4'
K K 0.2009 0.2494 'International Tables Vol C Tables 4.2.6.8 and 6.1.1.4'
Cu Cu 0.3201 1.2651 'International Tables Vol C Tables 4.2.6.8 and 6.1.1.4'
Br Br -0.2901 2.4595 'International Tables Vol C Tables 4.2.6.8 and 6.1.1.4'

loop_
_geom_angle_atom_site_label_1
_geom_angle_atom_site_label_2
_geom_angle_atom_site_label_3
_geom_angle
_geom_angle_site_symmetry_1
_geom_angle_site_symmetry_3
O3 K1 O3 180.00(16) . 3_775
O3 K1 O1 119.95(12) . .
O3 K1 O1 60.05(12) 3_775 .
O3 K1 O1 60.05(12) . 3_775
O3 K1 O1 119.95(12) 3_775 3_775
O1 K1 O1 180.0 . 3_775
O3 K1 O2 60.94(12) . .
O3 K1 O2 119.06(12) 3_775 .
O1 K1 O2 60.53(12) . .
O1 K1 O2 119.47(12) 3_775 .
O3 K1 O2 119.06(12) . 3_775
O3 K1 O2 60.94(12) 3_775 3_775
O1 K1 O2 119.47(12) . 3_775
O1 K1 O2 60.53(12) 3_775 3_775
O2 K1 O2 180.00(2) . 3_775
O3 K1 Br1 103.21(8) . 3_775
O3 K1 Br1 76.79(8) 3_775 3_775
O1 K1 Br1 97.29(8) . 3_775
O1 K1 Br1 82.71(8) 3_775 3_775
O2 K1 Br1 98.50(8) . 3_775
O2 K1 Br1 81.50(8) 3_775 3_775
O3 K1 Br1 76.79(8) . .
O3 K1 Br1 103.21(8) 3_775 .
O1 K1 Br1 82.71(8) . .
O1 K1 Br1 97.29(8) 3_775 .
O2 K1 Br1 81.50(8) . .
O2 K1 Br1 98.50(8) 3_775 .
Br1 K1 Br1 180.0 3_775 .
Cu1 Br1 K1 94.63(2) . .
Br1 Cu1 Br1 180.00(4) . 3_765
C1 O1 C6 114.0(5) . 3_775
C1 O1 K1 115.0(4) . .
C6 O1 K1 113.8(3) 3_775 .
C2 O2 C3 112.3(5) . .
C2 O2 K1 111.0(3) . .
C3 O2 K1 110.8(3) . .
C4 O3 C5 113.7(5) . .
C4 O3 K1 113.1(3) . .
C5 O3 K1 115.4(3) . .
O1 C1 C2 109.0(5) . .
O1 C1 H1A 109.9 . .
C2 C1 H1A 109.9 . .
O1 C1 H1B 109.9 . .
C2 C1 H1B 109.9 . .
H1A C1 H1B 108.3 . .
O2 C2 C1 109.7(5) . .
O2 C2 H2A 109.7 . .
C1 C2 H2A 109.7 . .
O2 C2 H2B 109.7 . .
C1 C2 H2B 109.7 . .
H2A C2 H2B 108.2 . .
O2 C3 C4 108.8(5) . .
O2 C3 H3A 109.9 . .
C4 C3 H3A 109.9 . .
O2 C3 H3B 109.9 . .
C4 C3 H3B 109.9 . .
H3A C3 H3B 108.3 . .
O3 C4 C3 108.6(5) . .
O3 C4 H4A 110.0 . .
C3 C4 H4A 110.0 . .
O3 C4 H4B 110.0 . .
C3 C4 H4B 110.0 . .
H4A C4 H4B 108.4 . .
O3 C5 C6 108.6(5) . .
O3 C5 H5A 110.0 . .
C6 C5 H5A 110.0 . .
O3 C5 H5B 110.0 . .
C6 C5 H5B 110.0 . .
H5A C5 H5B 108.3 . .
O1 C6 C5 108.9(5) 3_775 .
O1 C6 H6A 109.9 3_775 .
C5 C6 H6A 109.9 . .
O1 C6 H6B 109.9 3_775 .
C5 C6 H6B 109.9 . .
H6A C6 H6B 108.3 . .

loop_
_geom_bond_atom_site_label_1
_geom_bond_atom_site_label_2
_geom_bond_distance
_geom_bond_site_symmetry_2
K1 O3 2.800(4) .
K1 O3 2.800(4) 3_775
K1 O1 2.805(4) .
K1 O1 2.805(4) 3_775
K1 O2 2.824(4) .
K1 O2 2.824(4) 3_775
K1 Br1 3.3722(8) 3_775
K1 Br1 3.3722(8) .
Br1 Cu1 2.2012(7) .
Cu1 Br1 2.2012(7) 3_765
O1 C1 1.420(8) .
O1 C6 1.422(8) 3_775
O2 C2 1.427(8) .
O2 C3 1.435(7) .
O3 C4 1.414(7) .
O3 C5 1.414(7) .
C1 C2 1.465(10) .
C1 H1A 0.9700 .
C1 H1B 0.9700 .
C2 H2A 0.9700 .
C2 H2B 0.9700 .
C3 C4 1.467(9) .
C3 H3A 0.9700 .
C3 H3B 0.9700 .
C4 H4A 0.9700 .
C4 H4B 0.9700 .
C5 C6 1.483(11) .
C5 H5A 0.9700 .
C5 H5B 0.9700 .
C6 O1 1.422(8) 3_775
C6 H6A 0.9700 .
C6 H6B 0.9700 .
